data_4032936
loop_
_publ_author_name
'Luo, Qianfu'
'Cao, Fei'
'Xiong, Chaochao'
'Dou, Qingyu'
'Qu, Da-Hui'

_publ_section_title
;
 Hybrid cis/trans Tetra-arylethenes with Switchable Aggregation-Induced
 Emission (AIE) and Reversible Photochromism in the Solution, PMMA Film,
 Solid Powder, and Single Crystal.
;
_journal_issue 20
_journal_name_full 'The Journal of organic chemistry'
_journal_page_first 10960
_journal_page_last 10967
_journal_paper_doi 10.1021/acs.joc.7b01877
_journal_volume 82
_journal_year 2017
_chemical_formula_sum 'C26 H24 S2'
_chemical_formula_weight 400.57
_space_group_crystal_system monoclinic
_space_group_IT_number 14
_space_group_name_Hall '-P 2yn'
_space_group_name_H-M_alt 'P 1 21/n 1'
_symmetry_space_group_name_Hall '-P 2yn'
_symmetry_space_group_name_H-M 'P 1 21/n 1'
_atom_sites_solution_hydrogens geom
_audit_creation_method SHELXL-2014/7
_cell_angle_alpha 90
_cell_angle_beta 94.163(12)
_cell_angle_gamma 90
_cell_formula_units_Z 4
_cell_length_a 9.947(7)
_cell_length_b 12.460(9)
_cell_length_c 17.683(12)
_cell_measurement_reflns_used 3644
_cell_measurement_temperature 296(2)
_cell_measurement_theta_max 25.15
_cell_measurement_theta_min 2.62
_cell_volume 2186(3)
_computing_cell_refinement 'Bruker SAINT'
_computing_data_collection 'Bruker APEX2'
_computing_data_reduction 'Bruker SAINT'
_computing_molecular_graphics 'Bruker SHELXTL'
_computing_publication_material 'Bruker SHELXTL'
_computing_structure_refinement 'SHELXL-2014/7 (Sheldrick, 2014)'
_computing_structure_solution 'SHELXS-97 (Sheldrick, 2008)'
_diffrn_ambient_temperature 296(2)
_diffrn_measured_fraction_theta_full 0.994
_diffrn_measured_fraction_theta_max 0.989
_diffrn_measurement_device_type 'Bruker APEX-II CCD'
_diffrn_measurement_method '\f and \w scans'
_diffrn_radiation_type MoK\a
_diffrn_radiation_wavelength 0.71073
_diffrn_reflns_av_R_equivalents 0.0350
_diffrn_reflns_av_unetI/netI 0.0420
_diffrn_reflns_Laue_measured_fraction_full 0.994
_diffrn_reflns_Laue_measured_fraction_max 0.989
_diffrn_reflns_limit_h_max 13
_diffrn_reflns_limit_h_min -11
_diffrn_reflns_limit_k_max 16
_diffrn_reflns_limit_k_min -16
_diffrn_reflns_limit_l_max 20
_diffrn_reflns_limit_l_min -23
_diffrn_reflns_number 15857
_diffrn_reflns_point_group_measured_fraction_full 0.994
_diffrn_reflns_point_group_measured_fraction_max 0.989
_diffrn_reflns_theta_full 25.242
_diffrn_reflns_theta_max 27.734
_diffrn_reflns_theta_min 2.001
_exptl_absorpt_coefficient_mu 0.252
_exptl_absorpt_correction_T_max 0.862
_exptl_absorpt_correction_T_min 0.786
_exptl_absorpt_correction_type multi-scan
_exptl_absorpt_process_details sadabs
_exptl_crystal_colour white
_exptl_crystal_density_diffrn 1.217
_exptl_crystal_description block
_exptl_crystal_F_000 848
_exptl_crystal_size_max 0.250
_exptl_crystal_size_mid 0.230
_exptl_crystal_size_min 0.210
_refine_diff_density_max 0.284
_refine_diff_density_min -0.348
_refine_diff_density_rms 0.056
_refine_ls_extinction_method none
_refine_ls_goodness_of_fit_ref 1.053
_refine_ls_hydrogen_treatment constr
_refine_ls_matrix_type full
_refine_ls_number_parameters 257
_refine_ls_number_reflns 5078
_refine_ls_number_restraints 0
_refine_ls_restrained_S_all 1.053
_refine_ls_R_factor_all 0.0802
_refine_ls_R_factor_gt 0.0474
_refine_ls_shift/su_max 0.005
_refine_ls_shift/su_mean 0.000
_refine_ls_structure_factor_coef Fsqd
_refine_ls_weighting_details 'w=1/[\s^2^(Fo^2^)+(0.0897P)^2^] where P=(Fo^2^+2Fc^2^)/3'
_refine_ls_weighting_scheme calc
_refine_ls_wR_factor_gt 0.1365
_refine_ls_wR_factor_ref 0.1577
_reflns_Friedel_coverage 0.000
_reflns_number_gt 3368
_reflns_number_total 5078
_reflns_threshold_expression 'I > 2\s(I)'
_cod_data_source_file jo7b01877_si_002.cif
_cod_data_source_block mo_60714a
_cod_depositor_comments 'Adding full bibliography for 4032936.cif.'
_cod_database_code 4032936
_shelx_shelxl_version_number 2014/7
_shelx_space_group_comment
; 
The symmetry employed for this shelxl refinement is uniquely defined 
by the following loop, which should always be used as a source of 
symmetry information in preference to the above space-group names. 
They are only intended as comments. 
;
_shelx_estimated_absorpt_t_min 0.940
_shelx_estimated_absorpt_t_max 0.949

loop_
_space_group_symop_operation_xyz
'x, y, z'
'-x+1/2, y+1/2, -z+1/2'
'-x, -y, -z'
'x-1/2, -y-1/2, z-1/2'

loop_
_atom_site_label
_atom_site_type_symbol
_atom_site_fract_x
_atom_site_fract_y
_atom_site_fract_z
_atom_site_U_iso_or_equiv
_atom_site_adp_type
_atom_site_occupancy
_atom_site_site_symmetry_order
_atom_site_calc_flag
_atom_site_refinement_flags_posn
_atom_site_refinement_flags_adp
S1 S 1.34457(6) 0.15033(6) 0.17864(4) 0.0646(2) Uani 1 1 d . .
S2 S 0.60826(6) -0.03864(5) 0.36130(4) 0.0660(2) Uani 1 1 d . .
C1 C 0.95976(17) 0.10159(13) 0.21845(10) 0.0354(4) Uani 1 1 d . .
C2 C 0.93001(18) 0.11328(14) 0.29168(10) 0.0359(4) Uani 1 1 d . .
C3 C 1.21235(19) 0.08929(16) 0.21947(12) 0.0460(5) Uani 1 1 d . .
C4 C 1.09366(18) 0.13475(14) 0.19373(10) 0.0367(4) Uani 1 1 d . .
C5 C 1.1115(2) 0.21645(15) 0.13880(11) 0.0436(5) Uani 1 1 d . .
H5 H 1.0395 0.2539 0.1149 0.052 Uiso 1 1 calc R U
C6 C 1.2398(2) 0.23508(16) 0.12433(12) 0.0514(5) Uani 1 1 d . .
C7 C 1.2359(3) -0.0024(2) 0.27371(15) 0.0704(7) Uani 1 1 d . .
H7A H 1.2234 0.0216 0.3243 0.106 Uiso 1 1 calc R U
H7B H 1.3263 -0.0286 0.2713 0.106 Uiso 1 1 calc R U
H7C H 1.1732 -0.0590 0.2603 0.106 Uiso 1 1 calc R U
C8 C 1.2966(3) 0.3136(2) 0.07047(15) 0.0766(8) Uani 1 1 d . .
H8A H 1.2281 0.3643 0.0537 0.115 Uiso 1 1 calc R U
H8B H 1.3264 0.2757 0.0275 0.115 Uiso 1 1 calc R U
H8C H 1.3714 0.3509 0.0958 0.115 Uiso 1 1 calc R U
C9 C 0.86718(19) 0.05220(14) 0.15803(10) 0.0373(4) Uani 1 1 d . .
C10 C 0.72854(19) 0.06657(15) 0.15353(11) 0.0426(4) Uani 1 1 d . .
H10 H 0.6904 0.1116 0.1881 0.051 Uiso 1 1 calc R U
C11 C 0.6461(2) 0.01515(18) 0.09866(13) 0.0537(5) Uani 1 1 d . .
H11 H 0.5532 0.0242 0.0976 0.064 Uiso 1 1 calc R U
C12 C 0.7005(3) -0.04935(18) 0.04555(14) 0.0595(6) Uani 1 1 d . .
H12 H 0.6447 -0.0842 0.0089 0.071 Uiso 1 1 calc R U
C13 C 0.8372(2) -0.06179(18) 0.04710(13) 0.0574(6) Uani 1 1 d . .
H13 H 0.8747 -0.1041 0.0108 0.069 Uiso 1 1 calc R U
C14 C 0.9199(2) -0.01151(17) 0.10262(12) 0.0489(5) Uani 1 1 d . .
H14 H 1.0128 -0.0205 0.1029 0.059 Uiso 1 1 calc R U
C15 C 0.7611(2) -0.03031(15) 0.32157(12) 0.0461(5) Uani 1 1 d . .
C16 C 0.80417(18) 0.07354(15) 0.32182(10) 0.0384(4) Uani 1 1 d . .
C17 C 0.7141(2) 0.14457(16) 0.35644(11) 0.0462(5) Uani 1 1 d . .
H17 H 0.7309 0.2176 0.3625 0.055 Uiso 1 1 calc R U
C18 C 0.6027(2) 0.0967(2) 0.37964(13) 0.0586(6) Uani 1 1 d . .
C19 C 0.8249(3) -0.12847(17) 0.29212(16) 0.0692(7) Uani 1 1 d . .
H19A H 0.7873 -0.1430 0.2416 0.104 Uiso 1 1 calc R U
H19B H 0.8081 -0.1883 0.3244 0.104 Uiso 1 1 calc R U
H19C H 0.9203 -0.1174 0.2914 0.104 Uiso 1 1 calc R U
C20 C 0.4861(3) 0.1475(3) 0.4169(2) 0.0943(10) Uani 1 1 d . .
H20A H 0.5196 0.1855 0.4616 0.141 Uiso 1 1 calc R U
H20B H 0.4247 0.0926 0.4306 0.141 Uiso 1 1 calc R U
H20C H 0.4401 0.1967 0.3821 0.141 Uiso 1 1 calc R U
C21 C 1.02065(18) 0.16954(14) 0.35003(11) 0.0392(4) Uani 1 1 d . .
C22 C 1.0505(2) 0.12054(19) 0.42033(12) 0.0523(5) Uani 1 1 d . .
H22 H 1.0138 0.0537 0.4300 0.063 Uiso 1 1 calc R U
C23 C 1.1342(2) 0.1706(2) 0.47590(13) 0.0671(7) Uani 1 1 d . .
H23 H 1.1557 0.1358 0.5217 0.081 Uiso 1 1 calc R U
C24 C 1.1854(2) 0.2704(2) 0.46391(15) 0.0683(7) Uani 1 1 d . .
H24 H 1.2401 0.3040 0.5016 0.082 Uiso 1 1 calc R U
C25 C 1.1552(2) 0.3207(2) 0.39550(16) 0.0664(7) Uani 1 1 d . .
H25 H 1.1896 0.3888 0.3872 0.080 Uiso 1 1 calc R U
C26 C 1.0741(2) 0.27104(16) 0.33895(13) 0.0516(5) Uani 1 1 d . .
H26 H 1.0551 0.3060 0.2929 0.062 Uiso 1 1 calc R U

loop_
_atom_site_aniso_label
_atom_site_aniso_U_11
_atom_site_aniso_U_22
_atom_site_aniso_U_33
_atom_site_aniso_U_23
_atom_site_aniso_U_13
_atom_site_aniso_U_12
S1 0.0392(3) 0.0901(5) 0.0661(4) -0.0110(3) 0.0157(3) -0.0063(3)
S2 0.0583(4) 0.0739(4) 0.0669(4) 0.0062(3) 0.0118(3) -0.0271(3)
C1 0.0377(9) 0.0360(9) 0.0329(10) -0.0021(7) 0.0046(7) 0.0015(7)
C2 0.0382(9) 0.0375(9) 0.0325(9) -0.0027(7) 0.0062(7) -0.0008(7)
C3 0.0405(11) 0.0543(11) 0.0443(12) -0.0045(9) 0.0096(9) 0.0035(9)
C4 0.0381(9) 0.0407(9) 0.0320(10) -0.0078(7) 0.0072(7) 0.0004(7)
C5 0.0518(11) 0.0420(10) 0.0382(11) -0.0048(8) 0.0111(9) -0.0019(8)
C6 0.0598(13) 0.0521(11) 0.0444(12) -0.0146(9) 0.0182(10) -0.0157(10)
C7 0.0623(16) 0.0826(16) 0.0662(17) 0.0104(14) 0.0039(13) 0.0252(13)
C8 0.097(2) 0.0745(16) 0.0622(16) -0.0060(13) 0.0327(15) -0.0319(15)
C9 0.0463(10) 0.0369(9) 0.0292(9) 0.0000(7) 0.0059(7) -0.0016(8)
C10 0.0463(11) 0.0433(9) 0.0380(11) -0.0004(8) 0.0008(8) 0.0047(8)
C11 0.0488(12) 0.0592(12) 0.0512(13) -0.0028(11) -0.0087(10) 0.0001(10)
C12 0.0696(16) 0.0609(13) 0.0458(13) -0.0096(10) -0.0106(11) -0.0075(11)
C13 0.0720(16) 0.0581(12) 0.0421(12) -0.0194(10) 0.0049(11) -0.0027(11)
C14 0.0514(12) 0.0564(11) 0.0397(11) -0.0111(9) 0.0084(9) 0.0000(9)
C15 0.0518(12) 0.0457(11) 0.0408(11) 0.0027(9) 0.0020(9) -0.0083(9)
C16 0.0414(10) 0.0447(10) 0.0295(9) 0.0008(8) 0.0046(7) -0.0052(8)
C17 0.0461(11) 0.0516(11) 0.0420(11) -0.0061(9) 0.0117(9) -0.0037(9)
C18 0.0454(12) 0.0824(16) 0.0495(13) -0.0065(12) 0.0130(10) -0.0101(11)
C19 0.0932(19) 0.0434(11) 0.0713(18) -0.0005(11) 0.0084(14) -0.0030(12)
C20 0.0551(16) 0.125(3) 0.107(3) -0.027(2) 0.0349(16) -0.0065(16)
C21 0.0366(9) 0.0474(10) 0.0340(10) -0.0088(8) 0.0066(8) 0.0003(8)
C22 0.0544(12) 0.0657(13) 0.0372(11) -0.0039(10) 0.0056(9) -0.0026(10)
C23 0.0591(14) 0.106(2) 0.0357(12) -0.0076(13) -0.0019(10) 0.0101(14)
C24 0.0543(14) 0.0913(19) 0.0582(16) -0.0372(14) -0.0036(12) -0.0010(13)
C25 0.0609(15) 0.0606(14) 0.0776(19) -0.0253(13) 0.0049(13) -0.0143(11)
C26 0.0575(13) 0.0476(11) 0.0494(13) -0.0079(9) 0.0020(10) -0.0059(9)

loop_
_atom_type_symbol
_atom_type_description
_atom_type_scat_dispersion_real
_atom_type_scat_dispersion_imag
_atom_type_scat_source
C C 0.0033 0.0016 'International Tables Vol C Tables 4.2.6.8 and 6.1.1.4'
H H 0.0000 0.0000 'International Tables Vol C Tables 4.2.6.8 and 6.1.1.4'
S S 0.1246 0.1234 'International Tables Vol C Tables 4.2.6.8 and 6.1.1.4'

loop_
_geom_angle_atom_site_label_1
_geom_angle_atom_site_label_2
_geom_angle_atom_site_label_3
_geom_angle
C3 S1 C6 93.15(11)
C18 S2 C15 93.41(10)
C2 C1 C4 120.77(16)
C2 C1 C9 124.18(17)
C4 C1 C9 115.01(16)
C1 C2 C16 123.79(16)
C1 C2 C21 123.15(17)
C16 C2 C21 113.06(16)
C4 C3 C7 128.6(2)
C4 C3 S1 110.31(16)
C7 C3 S1 121.06(16)
C3 C4 C5 112.20(18)
C3 C4 C1 124.05(18)
C5 C4 C1 123.73(16)
C6 C5 C4 114.86(19)
C5 C6 C8 129.8(2)
C5 C6 S1 109.44(17)
C8 C6 S1 120.8(2)
C10 C9 C14 117.19(18)
C10 C9 C1 123.18(17)
C14 C9 C1 119.64(18)
C11 C10 C9 121.14(19)
C12 C11 C10 120.5(2)
C13 C12 C11 119.5(2)
C12 C13 C14 120.1(2)
C13 C14 C9 121.5(2)
C16 C15 C19 129.7(2)
C16 C15 S2 110.00(16)
C19 C15 S2 120.25(16)
C15 C16 C17 112.52(18)
C15 C16 C2 126.15(18)
C17 C16 C2 121.32(17)
C18 C17 C16 114.3(2)
C17 C18 C20 128.3(2)
C17 C18 S2 109.73(17)
C20 C18 S2 121.94(19)
C26 C21 C22 117.64(19)
C26 C21 C2 123.14(18)
C22 C21 C2 119.18(18)
C23 C22 C21 120.7(2)
C24 C23 C22 120.7(2)
C23 C24 C25 119.4(2)
C24 C25 C26 120.6(2)
C25 C26 C21 120.9(2)

loop_
_geom_bond_atom_site_label_1
_geom_bond_atom_site_label_2
_geom_bond_distance
S1 C3 1.723(2)
S1 C6 1.726(3)
S2 C18 1.719(3)
S2 C15 1.724(2)
C1 C2 1.357(3)
C1 C4 1.490(3)
C1 C9 1.492(3)
C2 C16 1.481(3)
C2 C21 1.495(2)
C3 C4 1.358(3)
C3 C7 1.500(3)
C4 C5 1.427(3)
C5 C6 1.340(3)
C6 C8 1.504(3)
C9 C10 1.387(3)
C9 C14 1.393(3)
C10 C11 1.381(3)
C11 C12 1.376(3)
C12 C13 1.367(3)
C13 C14 1.384(3)
C15 C16 1.363(3)
C15 C19 1.489(3)
C16 C17 1.428(3)
C17 C18 1.349(3)
C18 C20 1.513(4)
C21 C26 1.391(3)
C21 C22 1.397(3)
C22 C23 1.389(3)
C23 C24 1.366(4)
C24 C25 1.376(4)
C25 C26 1.384(3)

loop_
_geom_torsion_atom_site_label_1
_geom_torsion_atom_site_label_2
_geom_torsion_atom_site_label_3
_geom_torsion_atom_site_label_4
_geom_torsion
C4 C1 C2 C16 -174.40(16)
C9 C1 C2 C16 3.1(3)
C4 C1 C2 C21 6.6(3)
C9 C1 C2 C21 -175.82(16)
C6 S1 C3 C4 -1.68(16)
C6 S1 C3 C7 176.95(19)
C7 C3 C4 C5 -176.4(2)
S1 C3 C4 C5 2.1(2)
C7 C3 C4 C1 2.2(3)
S1 C3 C4 C1 -179.26(14)
C2 C1 C4 C3 63.6(3)
C9 C1 C4 C3 -114.2(2)
C2 C1 C4 C5 -118.0(2)
C9 C1 C4 C5 64.3(2)
C3 C4 C5 C6 -1.6(2)
C1 C4 C5 C6 179.74(17)
C4 C5 C6 C8 179.7(2)
C4 C5 C6 S1 0.3(2)
C3 S1 C6 C5 0.75(16)
C3 S1 C6 C8 -178.69(18)
C2 C1 C9 C10 37.2(3)
C4 C1 C9 C10 -145.11(18)
C2 C1 C9 C14 -143.0(2)
C4 C1 C9 C14 34.7(2)
C14 C9 C10 C11 3.3(3)
C1 C9 C10 C11 -176.91(18)
C9 C10 C11 C12 -1.9(3)
C10 C11 C12 C13 -0.4(4)
C11 C12 C13 C14 1.3(4)
C12 C13 C14 C9 0.2(4)
C10 C9 C14 C13 -2.4(3)
C1 C9 C14 C13 177.76(19)
C18 S2 C15 C16 -0.82(17)
C18 S2 C15 C19 -179.84(19)
C19 C15 C16 C17 -179.3(2)
S2 C15 C16 C17 1.8(2)
C19 C15 C16 C2 -0.3(4)
S2 C15 C16 C2 -179.16(15)
C1 C2 C16 C15 59.3(3)
C21 C2 C16 C15 -121.7(2)
C1 C2 C16 C17 -121.7(2)
C21 C2 C16 C17 57.3(2)
C15 C16 C17 C18 -2.2(3)
C2 C16 C17 C18 178.71(19)
C16 C17 C18 C20 -178.8(3)
C16 C17 C18 S2 1.5(2)
C15 S2 C18 C17 -0.39(18)
C15 S2 C18 C20 179.9(2)
C1 C2 C21 C26 50.3(3)
C16 C2 C21 C26 -128.7(2)
C1 C2 C21 C22 -131.9(2)
C16 C2 C21 C22 49.0(2)
C26 C21 C22 C23 -2.1(3)
C2 C21 C22 C23 -179.93(19)
C21 C22 C23 C24 2.3(3)
C22 C23 C24 C25 -1.1(4)
C23 C24 C25 C26 -0.2(4)
C24 C25 C26 C21 0.4(4)
C22 C21 C26 C25 0.8(3)
C2 C21 C26 C25 178.53(19)
